data_4316286
loop_
_publ_author_name
'Kaushik Ghosh'
'Sushil Kumar'
'Rajan Kumar'
'Udai P. Singh'
'Nidhi Goel'

_publ_section_title
;
 Oxidative Cyclization of a Phenolic Schiff Base and Synthesis of a
 Cyclometalated Ruthenium Nitrosyl Complex: Photoinduced NO Release by
 Visible Light
;
_journal_name_full 'Inorganic Chemistry'
_journal_page_first 7235
_journal_page_last 7237
_journal_paper_doi 10.1021/ic1009847
_journal_volume 49
_journal_year 2010
_chemical_formula_moiety 'C50 H38 Cl N4 O6 P2 Ru, Cl O4, C H2 Cl2'
_chemical_formula_sum 'C51 H40 Cl4 N4 O10 P2 Ru'
_chemical_formula_weight 1173.68
_chemical_name_systematic
; 
 ? 
;
_space_group_IT_number 14
_symmetry_cell_setting monoclinic
_symmetry_space_group_name_Hall '-P 2yn'
_symmetry_space_group_name_H-M 'P 1 21/n 1'
_atom_sites_solution_hydrogens geom
_atom_sites_solution_primary direct
_atom_sites_solution_secondary difmap
_audit_creation_method SHELXL-97
_cell_angle_alpha 90.00
_cell_angle_beta 93.594(3)
_cell_angle_gamma 90.00
_cell_formula_units_Z 4
_cell_length_a 11.6704(7)
_cell_length_b 21.2006(11)
_cell_length_c 19.7591(12)
_cell_measurement_reflns_used 127
_cell_measurement_temperature 296(2)
_cell_measurement_theta_max 28.29
_cell_measurement_theta_min 1.41
_cell_volume 4879.2(5)
_computing_cell_refinement 'Bruker SHELXTL-NT'
_computing_data_collection 'Bruker Kappa Apex'
_computing_data_reduction 'Bruker SAINT + NT'
_computing_molecular_graphics 'Bruker SHELXTL'
_computing_publication_material 'Bruker SHELXL-97 and DIAMOND'
_computing_structure_refinement 'SHELXL-97 (Sheldrick, 1997)'
_computing_structure_solution 'SHELXS-97 (Sheldrick, 1990)'
_diffrn_ambient_temperature 296(2)
_diffrn_measured_fraction_theta_full 0.991
_diffrn_measured_fraction_theta_max 0.991
_diffrn_measurement_device_type 'CCD area detector'
_diffrn_measurement_method 'phi and omega scans'
_diffrn_radiation_monochromator graphite
_diffrn_radiation_source 'fine-focus sealed tube'
_diffrn_radiation_type MoK\a
_diffrn_radiation_wavelength 0.71073
_diffrn_reflns_av_R_equivalents 0.0503
_diffrn_reflns_av_sigmaI/netI 0.0318
_diffrn_reflns_limit_h_max 15
_diffrn_reflns_limit_h_min -15
_diffrn_reflns_limit_k_max 24
_diffrn_reflns_limit_k_min -28
_diffrn_reflns_limit_l_max 26
_diffrn_reflns_limit_l_min -26
_diffrn_reflns_number 90222
_diffrn_reflns_theta_full 28.29
_diffrn_reflns_theta_max 28.29
_diffrn_reflns_theta_min 1.41
_exptl_absorpt_coefficient_mu 0.671
_exptl_absorpt_correction_T_max 0.866
_exptl_absorpt_correction_T_min 0.834
_exptl_absorpt_correction_type multi-scan
_exptl_absorpt_process_details '(SADABS; Bruker, 2000)'
_exptl_crystal_colour Brown
_exptl_crystal_density_diffrn 1.598
_exptl_crystal_density_method 'not measured'
_exptl_crystal_description Block
_exptl_crystal_F_000 2384.0
_exptl_crystal_size_max 0.27
_exptl_crystal_size_mid 0.23
_exptl_crystal_size_min 0.18
_refine_diff_density_max 1.405
_refine_diff_density_min -0.970
_refine_diff_density_rms 0.210
_refine_ls_extinction_method none
_refine_ls_goodness_of_fit_ref 1.127
_refine_ls_hydrogen_treatment constr
_refine_ls_matrix_type full
_refine_ls_number_parameters 650
_refine_ls_number_reflns 12020
_refine_ls_number_restraints 0
_refine_ls_restrained_S_all 1.127
_refine_ls_R_factor_all 0.0511
_refine_ls_R_factor_gt 0.0365
_refine_ls_shift/su_max 0.003
_refine_ls_shift/su_mean 0.000
_refine_ls_structure_factor_coef Fsqd
_refine_ls_weighting_details 'calc w=1/[\s^2^(Fo^2^)+(0.1000P)^2^+0.0000P] where P=(Fo^2^+2Fc^2^)/3'
_refine_ls_weighting_scheme calc
_refine_ls_wR_factor_gt 0.1198
_refine_ls_wR_factor_ref 0.1451
_reflns_number_gt 10051
_reflns_number_total 12020
_reflns_threshold_expression >2sigma(I)
_cod_data_source_file ic1009847_si_002.cif
_cod_data_source_block ups822kgsk11a_0m
_cod_depositor_comments
;
The following automatic conversions were performed:

'_symmetry_cell_setting' value 'Monoclinic' changed to 'monoclinic'
according to the built-in table from CIF Core dictionary named
'cif_core.dic' version 2.4.1 from 2010-06-29.

Automatic conversion script
Id: cif_fix_values 1646 2011-03-28 12:23:43Z adriana 
;
_cod_original_sg_symbol_H-M 'P 21/n'
_cod_database_code 4316286

loop_
_symmetry_equiv_pos_as_xyz
'x, y, z'
'-x+1/2, y+1/2, -z+1/2'
'-x, -y, -z'
'x-1/2, -y-1/2, z-1/2'

loop_
_atom_site_label
_atom_site_type_symbol
_atom_site_fract_x
_atom_site_fract_y
_atom_site_fract_z
_atom_site_U_iso_or_equiv
_atom_site_adp_type
_atom_site_occupancy
_atom_site_symmetry_multiplicity
_atom_site_calc_flag
_atom_site_refinement_flags
_atom_site_disorder_assembly
_atom_site_disorder_group
Ru1 Ru 0.656385(15) 0.954645(9) 0.799639(9) 0.01041(8) Uani 1 1 d . . .
Cl1 Cl 0.67247(5) 0.98105(3) 0.91596(3) 0.01608(13) Uani 1 1 d . . .
P2 P 0.86599(5) 0.96009(3) 0.78795(3) 0.01237(14) Uani 1 1 d . . .
P1 P 0.45264(5) 0.97379(3) 0.81057(3) 0.01148(13) Uani 1 1 d . . .
N1 N 0.69023(18) 1.21835(10) 0.82666(12) 0.0204(5) Uani 1 1 d . . .
Cl2 Cl 0.68514(6) 0.72622(3) 0.97676(4) 0.02981(17) Uani 1 1 d . . .
C30 C 0.8922(2) 0.96550(12) 0.69793(13) 0.0166(5) Uani 1 1 d . . .
C35 C 0.9407(2) 0.88890(11) 0.81828(12) 0.0149(5) Uani 1 1 d . . .
C33 C 1.1017(2) 0.81743(13) 0.81559(14) 0.0221(5) Uani 1 1 d . . .
H33 H 1.1694 0.8050 0.7971 0.026 Uiso 1 1 calc R . .
C25 C 0.8971(2) 1.02327(14) 0.66380(13) 0.0218(5) Uani 1 1 d . . .
H25 H 0.8971 1.0608 0.6882 0.026 Uiso 1 1 calc R . .
C32 C 1.0588(2) 0.78247(13) 0.86794(14) 0.0233(6) Uani 1 1 d . . .
H32 H 1.0974 0.7465 0.8839 0.028 Uiso 1 1 calc R . .
C29 C 0.8929(2) 0.90975(14) 0.65969(13) 0.0218(5) Uani 1 1 d . . .
H29 H 0.8893 0.8709 0.6813 0.026 Uiso 1 1 calc R . .
C23 C 1.0430(2) 1.05144(12) 0.80091(15) 0.0212(5) Uani 1 1 d . . .
H23 H 1.0532 1.0446 0.7552 0.025 Uiso 1 1 calc R . .
C24 C 0.9536(2) 1.02135(12) 0.83174(13) 0.0151(5) Uani 1 1 d . . .
C19 C 0.9417(2) 1.03164(16) 0.90033(15) 0.0302(7) Uani 1 1 d . . .
H19 H 0.8828 1.0118 0.9218 0.036 Uiso 1 1 calc R . .
C36 C 0.9003(2) 0.85460(12) 0.87197(12) 0.0166(5) Uani 1 1 d . . .
H36 H 0.8339 0.8674 0.8917 0.020 Uiso 1 1 calc R . .
C31 C 0.9591(2) 0.80117(13) 0.89626(13) 0.0212(5) Uani 1 1 d . . .
H31 H 0.9310 0.7780 0.9316 0.025 Uiso 1 1 calc R . .
C21 C 1.1048(2) 1.10113(13) 0.90611(16) 0.0265(6) Uani 1 1 d . . .
H21 H 1.1553 1.1275 0.9310 0.032 Uiso 1 1 calc R . .
C34 C 1.0442(2) 0.87069(12) 0.79081(13) 0.0186(5) Uani 1 1 d . . .
H34 H 1.0738 0.8942 0.7563 0.022 Uiso 1 1 calc R . .
C22 C 1.1169(2) 1.09163(13) 0.83813(16) 0.0252(6) Uani 1 1 d . . .
H22 H 1.1750 1.1123 0.8168 0.030 Uiso 1 1 calc R . .
C20 C 1.0169(3) 1.07117(18) 0.93708(16) 0.0366(8) Uani 1 1 d . . .
H20 H 1.0080 1.0776 0.9830 0.044 Uiso 1 1 calc R . .
C28 C 0.8990(2) 0.91234(16) 0.58980(14) 0.0297(7) Uani 1 1 d . . .
H28 H 0.9003 0.8752 0.5649 0.036 Uiso 1 1 calc R . .
C27 C 0.9031(2) 0.96964(18) 0.55718(14) 0.0325(7) Uani 1 1 d . . .
H27 H 0.9065 0.9710 0.5103 0.039 Uiso 1 1 calc R . .
C26 C 0.9021(2) 1.02497(17) 0.59394(15) 0.0310(7) Uani 1 1 d . . .
H26 H 0.9048 1.0636 0.5717 0.037 Uiso 1 1 calc R . .
C12 C 0.3593(2) 0.94739(12) 0.73828(12) 0.0153(5) Uani 1 1 d . . .
C18 C 0.4224(2) 1.05636(12) 0.82431(12) 0.0137(5) Uani 1 1 d . . .
C16 C 0.3984(2) 1.16238(13) 0.78167(15) 0.0222(6) Uani 1 1 d . . .
H16 H 0.3916 1.1904 0.7454 0.027 Uiso 1 1 calc R . .
C13 C 0.4165(2) 1.07901(12) 0.89016(13) 0.0172(5) Uani 1 1 d . . .
H13 H 0.4233 1.0513 0.9266 0.021 Uiso 1 1 calc R . .
C37 C 0.6838(2) 1.10351(12) 0.81266(12) 0.0148(5) Uani 1 1 d . . .
H37 H 0.6932 1.0995 0.8595 0.018 Uiso 1 1 calc R . .
C41 C 0.6563(2) 1.06118(12) 0.70024(12) 0.0149(5) Uani 1 1 d . . .
C11 C 0.3690(2) 0.88409(13) 0.72052(14) 0.0222(6) Uani 1 1 d . . .
H11 H 0.4233 0.8588 0.7439 0.027 Uiso 1 1 calc R . .
C42 C 0.6683(2) 1.05014(11) 0.77095(12) 0.0133(5) Uani 1 1 d . . .
C17 C 0.4152(2) 1.09872(12) 0.76988(13) 0.0164(5) Uani 1 1 d . . .
H17 H 0.4218 1.0842 0.7259 0.020 Uiso 1 1 calc R . .
C7 C 0.2749(2) 0.98416(13) 0.70409(12) 0.0184(5) Uani 1 1 d . . .
H7 H 0.2656 1.0262 0.7162 0.022 Uiso 1 1 calc R . .
C15 C 0.3915(2) 1.18450(13) 0.84754(15) 0.0235(6) Uani 1 1 d . . .
H15 H 0.3807 1.2273 0.8553 0.028 Uiso 1 1 calc R . .
C14 C 0.4005(2) 1.14294(13) 0.90144(14) 0.0210(5) Uani 1 1 d . . .
H14 H 0.3959 1.1578 0.9455 0.025 Uiso 1 1 calc R . .
C38 C 0.6849(2) 1.16194(12) 0.78235(13) 0.0170(5) Uani 1 1 d . . .
C40 C 0.6621(2) 1.12037(12) 0.67080(13) 0.0180(5) Uani 1 1 d . . .
H40 H 0.6562 1.1251 0.6239 0.022 Uiso 1 1 calc R . .
C8 C 0.2045(2) 0.95806(14) 0.65194(14) 0.0232(6) Uani 1 1 d . . .
H8 H 0.1488 0.9828 0.6292 0.028 Uiso 1 1 calc R . .
C39 C 0.6768(2) 1.17236(12) 0.71303(13) 0.0187(5) Uani 1 1 d . . .
H39 H 0.6812 1.2129 0.6954 0.022 Uiso 1 1 calc R . .
C9 C 0.2168(2) 0.89550(15) 0.63360(14) 0.0266(6) Uani 1 1 d . . .
H9 H 0.1705 0.8786 0.5981 0.032 Uiso 1 1 calc R . .
C10 C 0.2984(2) 0.85816(15) 0.66819(16) 0.0295(7) Uani 1 1 d . . .
H10 H 0.3060 0.8159 0.6566 0.035 Uiso 1 1 calc R . .
O2 O 0.68927(19) 1.21165(9) 0.88768(10) 0.0291(5) Uani 1 1 d . . .
O1 O 0.6941(2) 1.27000(9) 0.79845(11) 0.0337(5) Uani 1 1 d . . .
N2 N 0.59246(19) 0.93896(13) 0.45590(11) 0.0255(5) Uani 1 1 d . . .
O4 O 0.57305(18) 0.90847(11) 0.40327(9) 0.0335(5) Uani 1 1 d . . .
O3 O 0.61362(17) 0.99584(11) 0.45739(9) 0.0286(5) Uani 1 1 d . . .
C1 C 0.3883(2) 0.93235(12) 0.87941(11) 0.0137(5) Uani 1 1 d . . .
C6 C 0.4426(2) 0.88516(12) 0.91820(12) 0.0173(5) Uani 1 1 d . . .
H6 H 0.5186 0.8749 0.9119 0.021 Uiso 1 1 calc R . .
C4 C 0.2700(2) 0.86918(14) 0.97673(13) 0.0230(6) Uani 1 1 d . . .
H4 H 0.2306 0.8481 1.0094 0.028 Uiso 1 1 calc R . .
C2 C 0.2740(2) 0.94769(13) 0.88985(13) 0.0192(5) Uani 1 1 d . . .
H2 H 0.2371 0.9791 0.8639 0.023 Uiso 1 1 calc R . .
C3 C 0.2160(2) 0.91622(14) 0.93861(14) 0.0240(6) Uani 1 1 d . . .
H3 H 0.1404 0.9268 0.9457 0.029 Uiso 1 1 calc R . .
C5 C 0.3829(2) 0.85316(13) 0.96654(13) 0.0219(5) Uani 1 1 d . . .
H5 H 0.4188 0.8211 0.9920 0.026 Uiso 1 1 calc R . .
C46 C 0.5903(2) 0.84005(13) 0.64423(13) 0.0185(5) Uani 1 1 d . . .
H46 H 0.5926 0.8184 0.6852 0.022 Uiso 1 1 calc R . .
C49 C 0.5893(2) 0.90578(14) 0.52052(12) 0.0204(5) Uani 1 1 d . . .
C44 C 0.6077(2) 0.93711(13) 0.58129(12) 0.0160(5) Uani 1 1 d . . .
C48 C 0.5691(2) 0.84179(14) 0.52181(13) 0.0226(6) Uani 1 1 d . . .
H48 H 0.5560 0.8202 0.4811 0.027 Uiso 1 1 calc R . .
C45 C 0.6092(2) 0.90455(12) 0.64242(12) 0.0153(5) Uani 1 1 d . . .
C47 C 0.5680(2) 0.80857(13) 0.58297(13) 0.0209(5) Uani 1 1 d . . .
C50 C 0.5380(3) 0.73943(14) 0.58324(15) 0.0291(6) Uani 1 1 d . . .
H50A H 0.4567 0.7344 0.5743 0.044 Uiso 1 1 calc R . .
H50B H 0.5605 0.7217 0.6268 0.044 Uiso 1 1 calc R . .
H50C H 0.5777 0.7181 0.5488 0.044 Uiso 1 1 calc R . .
N3 N 0.65060(17) 0.87026(10) 0.80982(10) 0.0137(4) Uani 1 1 d . . .
O5 O 0.64888(17) 0.81681(10) 0.80808(9) 0.0248(4) Uani 1 1 d . . .
C43 C 0.6368(2) 1.00390(12) 0.66287(12) 0.0147(5) Uani 1 1 d . . .
N4 N 0.62915(17) 0.94984(9) 0.69373(10) 0.0127(4) Uani 1 1 d . . .
O6 O 0.62588(15) 1.00031(8) 0.59431(8) 0.0170(4) Uani 1 1 d . . .
O7 O 0.5892(2) 0.71372(11) 1.01673(12) 0.0435(6) Uani 1 1 d . . .
O10 O 0.6816(4) 0.78897(15) 0.95309(17) 0.0918(14) Uani 1 1 d . . .
O8 O 0.6779(4) 0.6886(2) 0.9193(2) 0.130(2) Uani 1 1 d . . .
O9 O 0.7856(3) 0.7172(3) 1.0148(3) 0.180(3) Uani 1 1 d . . .
Cl4 Cl 0.41805(12) 0.72022(6) 0.77902(6) 0.0775(4) Uani 1 1 d . . .
C51 C 0.4167(5) 0.7056(2) 0.8648(2) 0.0705(14) Uani 1 1 d . . .
H51A H 0.3947 0.7437 0.8879 0.085 Uiso 1 1 calc R . .
H51B H 0.4933 0.6939 0.8824 0.085 Uiso 1 1 calc R . .
Cl3 Cl 0.32067(11) 0.64497(7) 0.88136(7) 0.0774(4) Uani 1 1 d . . .

loop_
_atom_site_aniso_label
_atom_site_aniso_U_11
_atom_site_aniso_U_22
_atom_site_aniso_U_33
_atom_site_aniso_U_23
_atom_site_aniso_U_13
_atom_site_aniso_U_12
Ru1 0.01207(11) 0.00978(12) 0.00933(11) 0.00058(6) 0.00036(7) -0.00107(6)
Cl1 0.0176(3) 0.0188(3) 0.0118(3) -0.0008(2) 0.0001(2) -0.0014(2)
P2 0.0127(3) 0.0131(3) 0.0113(3) 0.0016(2) 0.0011(2) -0.0003(2)
P1 0.0126(3) 0.0116(3) 0.0103(3) -0.0002(2) 0.0007(2) -0.0008(2)
N1 0.0201(11) 0.0114(11) 0.0291(12) 0.0005(9) -0.0022(9) -0.0029(8)
Cl2 0.0343(4) 0.0233(4) 0.0304(4) 0.0021(3) -0.0090(3) 0.0003(3)
C30 0.0134(11) 0.0223(13) 0.0142(11) 0.0045(10) 0.0012(9) -0.0013(9)
C35 0.0164(11) 0.0140(12) 0.0140(11) -0.0011(9) -0.0022(9) -0.0004(9)
C33 0.0185(12) 0.0201(14) 0.0276(14) -0.0027(11) 0.0009(10) 0.0054(10)
C25 0.0151(11) 0.0291(15) 0.0212(13) 0.0081(11) 0.0014(10) 0.0006(10)
C32 0.0263(13) 0.0170(14) 0.0257(14) 0.0005(11) -0.0064(11) 0.0048(10)
C29 0.0181(12) 0.0288(15) 0.0187(12) 0.0001(11) 0.0027(10) -0.0024(10)
C23 0.0172(12) 0.0208(14) 0.0257(14) 0.0032(10) 0.0021(10) -0.0014(10)
C24 0.0139(11) 0.0114(12) 0.0200(12) -0.0004(9) 0.0004(9) 0.0016(9)
C19 0.0206(13) 0.0439(19) 0.0270(15) -0.0085(13) 0.0074(11) -0.0166(13)
C36 0.0183(11) 0.0166(13) 0.0147(11) 0.0001(9) -0.0018(9) -0.0014(9)
C31 0.0271(13) 0.0188(14) 0.0169(12) 0.0044(10) -0.0043(10) -0.0011(10)
C21 0.0140(12) 0.0206(14) 0.0450(17) -0.0160(13) 0.0022(11) -0.0020(10)
C34 0.0184(12) 0.0176(13) 0.0198(12) 0.0004(10) 0.0026(9) 0.0006(10)
C22 0.0161(12) 0.0206(14) 0.0392(16) 0.0020(12) 0.0042(11) -0.0035(10)
C20 0.0271(15) 0.052(2) 0.0312(16) -0.0201(15) 0.0091(13) -0.0154(14)
C28 0.0199(13) 0.052(2) 0.0178(13) -0.0067(13) 0.0015(10) -0.0060(13)
C27 0.0185(13) 0.065(2) 0.0139(12) 0.0054(14) 0.0016(10) -0.0033(14)
C26 0.0184(13) 0.050(2) 0.0251(15) 0.0191(14) 0.0038(11) 0.0005(13)
C12 0.0130(11) 0.0214(13) 0.0116(11) -0.0029(9) 0.0012(9) -0.0044(9)
C18 0.0107(10) 0.0141(12) 0.0161(11) -0.0013(9) -0.0001(9) -0.0017(8)
C16 0.0173(12) 0.0162(13) 0.0333(15) 0.0070(11) 0.0022(10) -0.0003(10)
C13 0.0144(11) 0.0206(13) 0.0167(11) -0.0037(10) 0.0010(9) -0.0011(9)
C37 0.0134(10) 0.0145(12) 0.0161(11) -0.0002(9) -0.0017(9) -0.0032(9)
C41 0.0126(10) 0.0183(13) 0.0137(11) 0.0017(9) -0.0001(9) -0.0013(9)
C11 0.0151(11) 0.0231(15) 0.0282(14) -0.0089(11) -0.0002(10) -0.0008(10)
C42 0.0109(10) 0.0132(12) 0.0160(12) 0.0018(9) 0.0012(9) -0.0010(8)
C17 0.0154(11) 0.0160(12) 0.0179(11) 0.0016(10) 0.0013(9) 0.0000(9)
C7 0.0177(12) 0.0214(14) 0.0161(11) -0.0006(10) 0.0007(9) -0.0043(10)
C15 0.0204(12) 0.0128(13) 0.0369(15) -0.0064(11) -0.0017(11) 0.0003(10)
C14 0.0168(12) 0.0213(14) 0.0246(13) -0.0087(11) -0.0005(10) -0.0002(10)
C38 0.0160(11) 0.0135(12) 0.0214(12) 0.0005(10) -0.0009(9) -0.0029(9)
C40 0.0166(11) 0.0200(14) 0.0170(12) 0.0074(10) -0.0005(9) -0.0020(9)
C8 0.0164(12) 0.0376(18) 0.0153(12) -0.0003(11) -0.0024(10) -0.0041(11)
C39 0.0171(11) 0.0148(13) 0.0237(13) 0.0087(10) -0.0014(10) -0.0019(9)
C9 0.0158(12) 0.0456(18) 0.0183(12) -0.0152(12) 0.0012(10) -0.0071(12)
C10 0.0181(13) 0.0335(17) 0.0371(16) -0.0221(13) 0.0043(12) -0.0063(11)
O2 0.0425(12) 0.0192(10) 0.0252(10) -0.0042(8) 0.0001(9) -0.0040(9)
O1 0.0520(14) 0.0113(10) 0.0380(12) 0.0036(8) 0.0032(10) -0.0041(9)
N2 0.0170(11) 0.0462(16) 0.0131(10) 0.0001(10) -0.0004(8) 0.0027(10)
O4 0.0324(11) 0.0553(15) 0.0122(9) -0.0088(9) -0.0035(8) 0.0072(10)
O3 0.0260(10) 0.0436(14) 0.0162(9) 0.0055(9) 0.0010(8) -0.0080(9)
C1 0.0162(11) 0.0124(12) 0.0125(11) -0.0029(9) 0.0020(9) -0.0039(9)
C6 0.0179(12) 0.0165(13) 0.0175(12) 0.0023(10) 0.0016(9) -0.0009(9)
C4 0.0216(13) 0.0304(15) 0.0172(12) 0.0040(11) 0.0021(10) -0.0107(11)
C2 0.0174(12) 0.0222(14) 0.0177(12) 0.0005(10) -0.0011(10) -0.0004(10)
C3 0.0172(12) 0.0337(17) 0.0214(13) 0.0027(11) 0.0039(10) -0.0029(11)
C5 0.0250(13) 0.0209(14) 0.0194(12) 0.0060(10) -0.0017(10) -0.0044(11)
C46 0.0149(11) 0.0208(14) 0.0194(12) -0.0022(10) -0.0007(9) 0.0011(9)
C49 0.0166(11) 0.0326(16) 0.0119(11) -0.0024(10) -0.0011(9) 0.0004(10)
C44 0.0111(10) 0.0226(13) 0.0142(11) -0.0011(10) -0.0002(9) -0.0021(9)
C48 0.0197(12) 0.0316(16) 0.0162(12) -0.0107(11) -0.0026(10) 0.0035(11)
C45 0.0118(10) 0.0224(13) 0.0116(10) -0.0042(9) -0.0006(8) -0.0019(9)
C47 0.0164(11) 0.0234(14) 0.0225(13) -0.0074(11) -0.0020(10) 0.0037(10)
C50 0.0296(15) 0.0267(16) 0.0301(15) -0.0129(12) -0.0051(12) 0.0030(12)
N3 0.0170(10) 0.0138(11) 0.0103(9) 0.0000(8) 0.0008(7) 0.0006(8)
O5 0.0334(11) 0.0162(11) 0.0245(10) 0.0009(8) 0.0004(8) -0.0013(8)
C43 0.0114(10) 0.0189(13) 0.0137(11) 0.0018(9) 0.0010(8) -0.0014(9)
N4 0.0113(9) 0.0170(11) 0.0096(9) -0.0021(7) -0.0002(7) -0.0014(7)
O6 0.0178(8) 0.0222(10) 0.0109(8) 0.0024(7) -0.0005(6) -0.0038(7)
O7 0.0608(16) 0.0339(13) 0.0374(13) 0.0012(10) 0.0154(12) -0.0021(12)
O10 0.160(4) 0.0483(19) 0.076(2) 0.0373(16) 0.080(2) 0.040(2)
O8 0.108(3) 0.125(4) 0.167(4) -0.118(3) 0.091(3) -0.047(3)
O9 0.064(2) 0.271(6) 0.193(5) 0.199(5) -0.086(3) -0.091(3)
Cl4 0.1001(10) 0.0673(8) 0.0617(7) 0.0088(6) -0.0222(7) -0.0441(7)
C51 0.091(4) 0.062(3) 0.057(3) -0.012(2) -0.014(2) -0.040(3)
Cl3 0.0730(8) 0.0909(10) 0.0677(8) 0.0060(7) -0.0013(6) -0.0402(7)

loop_
_atom_type_symbol
_atom_type_description
_atom_type_scat_dispersion_real
_atom_type_scat_dispersion_imag
_atom_type_scat_source
C C 0.0033 0.0016 'International Tables Vol C Tables 4.2.6.8 and 6.1.1.4'
H H 0.0000 0.0000 'International Tables Vol C Tables 4.2.6.8 and 6.1.1.4'
N N 0.0061 0.0033 'International Tables Vol C Tables 4.2.6.8 and 6.1.1.4'
O O 0.0106 0.0060 'International Tables Vol C Tables 4.2.6.8 and 6.1.1.4'
Cl Cl 0.1484 0.1585 'International Tables Vol C Tables 4.2.6.8 and 6.1.1.4'
Ru Ru -1.2594 0.8363 'International Tables Vol C Tables 4.2.6.8 and 6.1.1.4'
P P 0.1023 0.0942 'International Tables Vol C Tables 4.2.6.8 and 6.1.1.4'

loop_
_geom_angle_atom_site_label_1
_geom_angle_atom_site_label_2
_geom_angle_atom_site_label_3
_geom_angle
_geom_angle_site_symmetry_1
_geom_angle_site_symmetry_3
_geom_angle_publ_flag
N3 Ru1 N4 93.37(8) . . ?
N3 Ru1 C42 170.55(9) . . ?
N4 Ru1 C42 77.71(9) . . ?
N3 Ru1 Cl1 97.35(6) . . ?
N4 Ru1 Cl1 168.37(6) . . ?
C42 Ru1 Cl1 91.80(7) . . ?
N3 Ru1 P1 96.43(6) . . ?
N4 Ru1 P1 90.51(6) . . ?
C42 Ru1 P1 86.85(7) . . ?
Cl1 Ru1 P1 83.84(2) . . ?
N3 Ru1 P2 95.79(6) . . ?
N4 Ru1 P2 89.88(6) . . ?
C42 Ru1 P2 81.24(6) . . ?
Cl1 Ru1 P2 93.50(2) . . ?
P1 Ru1 P2 167.73(2) . . ?
C35 P2 C30 105.42(11) . . ?
C35 P2 C24 100.93(11) . . ?
C30 P2 C24 106.99(12) . . ?
C35 P2 Ru1 112.67(8) . . ?
C30 P2 Ru1 108.71(8) . . ?
C24 P2 Ru1 120.91(8) . . ?
C18 P1 C1 105.15(11) . . ?
C18 P1 C12 107.50(11) . . ?
C1 P1 C12 100.52(11) . . ?
C18 P1 Ru1 112.05(8) . . ?
C1 P1 Ru1 115.88(8) . . ?
C12 P1 Ru1 114.64(8) . . ?
O2 N1 O1 123.8(2) . . ?
O2 N1 C38 119.3(2) . . ?
O1 N1 C38 116.9(2) . . ?
O9 Cl2 O8 112.1(4) . . ?
O9 Cl2 O10 108.7(3) . . ?
O8 Cl2 O10 105.8(3) . . ?
O9 Cl2 O7 110.1(2) . . ?
O8 Cl2 O7 109.59(19) . . ?
O10 Cl2 O7 110.43(17) . . ?
C25 C30 C29 118.4(2) . . ?
C25 C30 P2 122.5(2) . . ?
C29 C30 P2 118.58(19) . . ?
C36 C35 C34 119.3(2) . . ?
C36 C35 P2 120.31(19) . . ?
C34 C35 P2 120.23(19) . . ?
C34 C33 C32 120.5(2) . . ?
C34 C33 H33 119.7 . . ?
C32 C33 H33 119.7 . . ?
C26 C25 C30 120.5(3) . . ?
C26 C25 H25 119.7 . . ?
C30 C25 H25 119.7 . . ?
C31 C32 C33 120.0(2) . . ?
C31 C32 H32 120.0 . . ?
C33 C32 H32 120.0 . . ?
C28 C29 C30 120.3(3) . . ?
C28 C29 H29 119.8 . . ?
C30 C29 H29 119.8 . . ?
C22 C23 C24 120.4(3) . . ?
C22 C23 H23 119.8 . . ?
C24 C23 H23 119.8 . . ?
C19 C24 C23 118.5(2) . . ?
C19 C24 P2 118.98(19) . . ?
C23 C24 P2 121.8(2) . . ?
C20 C19 C24 120.5(3) . . ?
C20 C19 H19 119.7 . . ?
C24 C19 H19 119.7 . . ?
C35 C36 C31 120.3(2) . . ?
C35 C36 H36 119.9 . . ?
C31 C36 H36 119.9 . . ?
C32 C31 C36 120.2(2) . . ?
C32 C31 H31 119.9 . . ?
C36 C31 H31 119.9 . . ?
C22 C21 C20 119.3(3) . . ?
C22 C21 H21 120.3 . . ?
C20 C21 H21 120.3 . . ?
C33 C34 C35 119.6(2) . . ?
C33 C34 H34 120.2 . . ?
C35 C34 H34 120.2 . . ?
C21 C22 C23 120.6(3) . . ?
C21 C22 H22 119.7 . . ?
C23 C22 H22 119.7 . . ?
C21 C20 C19 120.6(3) . . ?
C21 C20 H20 119.7 . . ?
C19 C20 H20 119.7 . . ?
C27 C28 C29 120.4(3) . . ?
C27 C28 H28 119.8 . . ?
C29 C28 H28 119.8 . . ?
C28 C27 C26 120.1(3) . . ?
C28 C27 H27 119.9 . . ?
C26 C27 H27 119.9 . . ?
C27 C26 C25 120.3(3) . . ?
C27 C26 H26 119.9 . . ?
C25 C26 H26 119.9 . . ?
C11 C12 C7 118.8(2) . . ?
C11 C12 P1 115.94(19) . . ?
C7 C12 P1 125.06(19) . . ?
C13 C18 C17 119.5(2) . . ?
C13 C18 P1 119.69(19) . . ?
C17 C18 P1 120.55(19) . . ?
C17 C16 C15 120.2(2) . . ?
C17 C16 H16 119.9 . . ?
C15 C16 H16 119.9 . . ?
C14 C13 C18 120.1(2) . . ?
C14 C13 H13 119.9 . . ?
C18 C13 H13 119.9 . . ?
C38 C37 C42 118.3(2) . . ?
C38 C37 H37 120.9 . . ?
C42 C37 H37 120.9 . . ?
C40 C41 C42 124.0(2) . . ?
C40 C41 C43 124.2(2) . . ?
C42 C41 C43 111.8(2) . . ?
C12 C11 C10 120.9(3) . . ?
C12 C11 H11 119.6 . . ?
C10 C11 H11 119.6 . . ?
C37 C42 C41 116.6(2) . . ?
C37 C42 Ru1 128.58(18) . . ?
C41 C42 Ru1 114.83(17) . . ?
C16 C17 C18 119.9(2) . . ?
C16 C17 H17 120.1 . . ?
C18 C17 H17 120.1 . . ?
C8 C7 C12 120.1(3) . . ?
C8 C7 H7 119.9 . . ?
C12 C7 H7 119.9 . . ?
C14 C15 C16 120.0(2) . . ?
C14 C15 H15 120.0 . . ?
C16 C15 H15 120.0 . . ?
C15 C14 C13 120.2(2) . . ?
C15 C14 H14 119.9 . . ?
C13 C14 H14 119.9 . . ?
C37 C38 C39 124.9(2) . . ?
C37 C38 N1 118.1(2) . . ?
C39 C38 N1 117.0(2) . . ?
C41 C40 C39 118.3(2) . . ?
C41 C40 H40 120.8 . . ?
C39 C40 H40 120.8 . . ?
C9 C8 C7 120.6(3) . . ?
C9 C8 H8 119.7 . . ?
C7 C8 H8 119.7 . . ?
C38 C39 C40 117.8(2) . . ?
C38 C39 H39 121.1 . . ?
C40 C39 H39 121.1 . . ?
C10 C9 C8 119.8(2) . . ?
C10 C9 H9 120.1 . . ?
C8 C9 H9 120.1 . . ?
C9 C10 C11 119.8(3) . . ?
C9 C10 H10 120.1 . . ?
C11 C10 H10 120.1 . . ?
O3 N2 O4 124.0(2) . . ?
O3 N2 C49 117.8(2) . . ?
O4 N2 C49 118.1(3) . . ?
C6 C1 C2 119.4(2) . . ?
C6 C1 P1 124.43(18) . . ?
C2 C1 P1 116.04(19) . . ?
C1 C6 C5 120.0(2) . . ?
C1 C6 H6 120.0 . . ?
C5 C6 H6 120.0 . . ?
C3 C4 C5 120.2(2) . . ?
C3 C4 H4 119.9 . . ?
C5 C4 H4 119.9 . . ?
C3 C2 C1 120.2(2) . . ?
C3 C2 H2 119.9 . . ?
C1 C2 H2 119.9 . . ?
C4 C3 C2 120.2(3) . . ?
C4 C3 H3 119.9 . . ?
C2 C3 H3 119.9 . . ?
C4 C5 C6 120.0(2) . . ?
C4 C5 H5 120.0 . . ?
C6 C5 H5 120.0 . . ?
C45 C46 C47 118.2(2) . . ?
C45 C46 H46 120.9 . . ?
C47 C46 H46 120.9 . . ?
C44 C49 C48 118.4(2) . . ?
C44 C49 N2 121.3(3) . . ?
C48 C49 N2 120.3(2) . . ?
C49 C44 O6 130.2(2) . . ?
C49 C44 C45 120.7(2) . . ?
O6 C44 C45 109.1(2) . . ?
C49 C48 C47 121.5(2) . . ?
C49 C48 H48 119.2 . . ?
C47 C48 H48 119.2 . . ?
C46 C45 C44 121.3(2) . . ?
C46 C45 N4 132.5(2) . . ?
C44 C45 N4 106.3(2) . . ?
C46 C47 C48 119.9(3) . . ?
C46 C47 C50 119.6(2) . . ?
C48 C47 C50 120.5(2) . . ?
C47 C50 H50A 109.5 . . ?
C47 C50 H50B 109.5 . . ?
H50A C50 H50B 109.5 . . ?
C47 C50 H50C 109.5 . . ?
H50A C50 H50C 109.5 . . ?
H50B C50 H50C 109.5 . . ?
O5 N3 Ru1 171.70(19) . . ?
N4 C43 O6 114.4(2) . . ?
N4 C43 C41 121.2(2) . . ?
O6 C43 C41 124.4(2) . . ?
C43 N4 C45 106.1(2) . . ?
C43 N4 Ru1 114.38(16) . . ?
C45 N4 Ru1 139.48(16) . . ?
C43 O6 C44 104.19(18) . . ?
Cl4 C51 Cl3 111.2(2) . . ?
Cl4 C51 H51A 109.4 . . ?
Cl3 C51 H51A 109.4 . . ?
Cl4 C51 H51B 109.4 . . ?
Cl3 C51 H51B 109.4 . . ?
H51A C51 H51B 108.0 . . ?

loop_
_geom_bond_atom_site_label_1
_geom_bond_atom_site_label_2
_geom_bond_distance
_geom_bond_site_symmetry_2
_geom_bond_publ_flag
Ru1 N3 1.802(2) . ?
Ru1 N4 2.099(2) . ?
Ru1 C42 2.109(2) . ?
Ru1 Cl1 2.3616(6) . ?
Ru1 P1 2.4351(6) . ?
Ru1 P2 2.4742(7) . ?
P2 C35 1.825(2) . ?
P2 C30 1.827(3) . ?
P2 C24 1.836(3) . ?
P1 C18 1.809(3) . ?
P1 C1 1.820(2) . ?
P1 C12 1.829(2) . ?
N1 O2 1.215(3) . ?
N1 O1 1.231(3) . ?
N1 C38 1.481(3) . ?
Cl2 O9 1.366(3) . ?
Cl2 O8 1.386(3) . ?
Cl2 O10 1.410(3) . ?
Cl2 O7 1.435(2) . ?
C30 C25 1.401(4) . ?
C30 C29 1.403(4) . ?
C35 C36 1.392(3) . ?
C35 C34 1.409(3) . ?
C33 C34 1.387(4) . ?
C33 C32 1.391(4) . ?
C33 H33 0.9300 . ?
C25 C26 1.386(4) . ?
C25 H25 0.9300 . ?
C32 C31 1.381(4) . ?
C32 H32 0.9300 . ?
C29 C28 1.388(4) . ?
C29 H29 0.9300 . ?
C23 C22 1.390(4) . ?
C23 C24 1.395(3) . ?
C23 H23 0.9300 . ?
C24 C19 1.388(4) . ?
C19 C20 1.385(4) . ?
C19 H19 0.9300 . ?
C36 C31 1.394(4) . ?
C36 H36 0.9300 . ?
C31 H31 0.9300 . ?
C21 C22 1.374(4) . ?
C21 C20 1.382(4) . ?
C21 H21 0.9300 . ?
C34 H34 0.9300 . ?
C22 H22 0.9300 . ?
C20 H20 0.9300 . ?
C28 C27 1.377(5) . ?
C28 H28 0.9300 . ?
C27 C26 1.380(5) . ?
C27 H27 0.9300 . ?
C26 H26 0.9300 . ?
C12 C11 1.394(4) . ?
C12 C7 1.397(4) . ?
C18 C13 1.393(3) . ?
C18 C17 1.400(3) . ?
C16 C17 1.386(4) . ?
C16 C15 1.391(4) . ?
C16 H16 0.9300 . ?
C13 C14 1.388(4) . ?
C13 H13 0.9300 . ?
C37 C38 1.376(3) . ?
C37 C42 1.405(3) . ?
C37 H37 0.9300 . ?
C41 C40 1.387(4) . ?
C41 C42 1.415(3) . ?
C41 C43 1.432(4) . ?
C11 C10 1.394(4) . ?
C11 H11 0.9300 . ?
C17 H17 0.9300 . ?
C7 C8 1.391(4) . ?
C7 H7 0.9300 . ?
C15 C14 1.381(4) . ?
C15 H15 0.9300 . ?
C14 H14 0.9300 . ?
C38 C39 1.385(3) . ?
C40 C39 1.387(4) . ?
C40 H40 0.9300 . ?
C8 C9 1.385(4) . ?
C8 H8 0.9300 . ?
C39 H39 0.9300 . ?
C9 C10 1.385(4) . ?
C9 H9 0.9300 . ?
C10 H10 0.9300 . ?
N2 O3 1.231(3) . ?
N2 O4 1.233(3) . ?
N2 C49 1.460(3) . ?
C1 C6 1.389(3) . ?
C1 C2 1.401(3) . ?
C6 C5 1.393(3) . ?
C6 H6 0.9300 . ?
C4 C3 1.378(4) . ?
C4 C5 1.388(4) . ?
C4 H4 0.9300 . ?
C2 C3 1.383(4) . ?
C2 H2 0.9300 . ?
C3 H3 0.9300 . ?
C5 H5 0.9300 . ?
C46 C45 1.386(4) . ?
C46 C47 1.393(4) . ?
C46 H46 0.9300 . ?
C49 C44 1.377(3) . ?
C49 C48 1.377(4) . ?
C44 O6 1.378(3) . ?
C44 C45 1.391(3) . ?
C48 C47 1.399(4) . ?
C48 H48 0.9300 . ?
C45 N4 1.405(3) . ?
C47 C50 1.507(4) . ?
C50 H50A 0.9600 . ?
C50 H50B 0.9600 . ?
C50 H50C 0.9600 . ?
N3 O5 1.134(3) . ?
C43 N4 1.304(3) . ?
C43 O6 1.355(3) . ?
Cl4 C51 1.724(5) . ?
C51 Cl3 1.750(4) . ?
C51 H51A 0.9700 . ?
C51 H51B 0.9700 . ?

loop_
_geom_torsion_atom_site_label_1
_geom_torsion_atom_site_label_2
_geom_torsion_atom_site_label_3
_geom_torsion_atom_site_label_4
_geom_torsion
_geom_torsion_site_symmetry_1
_geom_torsion_site_symmetry_2
_geom_torsion_site_symmetry_3
_geom_torsion_site_symmetry_4
_geom_torsion_publ_flag
N3 Ru1 P2 C35 -17.41(11) . . . . ?
N4 Ru1 P2 C35 -110.78(10) . . . . ?
C42 Ru1 P2 C35 171.64(11) . . . . ?
Cl1 Ru1 P2 C35 80.35(9) . . . . ?
P1 Ru1 P2 C35 157.37(11) . . . . ?
N3 Ru1 P2 C30 99.05(11) . . . . ?
N4 Ru1 P2 C30 5.68(10) . . . . ?
C42 Ru1 P2 C30 -71.90(11) . . . . ?
Cl1 Ru1 P2 C30 -163.18(9) . . . . ?
P1 Ru1 P2 C30 -86.17(13) . . . . ?
N3 Ru1 P2 C24 -136.73(11) . . . . ?
N4 Ru1 P2 C24 129.90(11) . . . . ?
C42 Ru1 P2 C24 52.32(12) . . . . ?
Cl1 Ru1 P2 C24 -38.96(10) . . . . ?
P1 Ru1 P2 C24 38.05(15) . . . . ?
N3 Ru1 P1 C18 165.71(11) . . . . ?
N4 Ru1 P1 C18 -100.84(10) . . . . ?
C42 Ru1 P1 C18 -23.18(11) . . . . ?
Cl1 Ru1 P1 C18 68.97(9) . . . . ?
P2 Ru1 P1 C18 -9.05(14) . . . . ?
N3 Ru1 P1 C1 45.05(11) . . . . ?
N4 Ru1 P1 C1 138.50(10) . . . . ?
C42 Ru1 P1 C1 -143.84(11) . . . . ?
Cl1 Ru1 P1 C1 -51.68(9) . . . . ?
P2 Ru1 P1 C1 -129.71(12) . . . . ?
N3 Ru1 P1 C12 -71.41(11) . . . . ?
N4 Ru1 P1 C12 22.03(10) . . . . ?
C42 Ru1 P1 C12 99.69(11) . . . . ?
Cl1 Ru1 P1 C12 -168.15(9) . . . . ?
P2 Ru1 P1 C12 113.82(13) . . . . ?
C35 P2 C30 C25 -150.1(2) . . . . ?
C24 P2 C30 C25 -43.3(2) . . . . ?
Ru1 P2 C30 C25 88.8(2) . . . . ?
C35 P2 C30 C29 38.2(2) . . . . ?
C24 P2 C30 C29 145.0(2) . . . . ?
Ru1 P2 C30 C29 -82.9(2) . . . . ?
C30 P2 C35 C36 -150.7(2) . . . . ?
C24 P2 C35 C36 98.1(2) . . . . ?
Ru1 P2 C35 C36 -32.3(2) . . . . ?
C30 P2 C35 C34 33.9(2) . . . . ?
C24 P2 C35 C34 -77.4(2) . . . . ?
Ru1 P2 C35 C34 152.27(18) . . . . ?
C29 C30 C25 C26 0.2(4) . . . . ?
P2 C30 C25 C26 -171.5(2) . . . . ?
C34 C33 C32 C31 -0.8(4) . . . . ?
C25 C30 C29 C28 0.4(4) . . . . ?
P2 C30 C29 C28 172.4(2) . . . . ?
C22 C23 C24 C19 -1.1(4) . . . . ?
C22 C23 C24 P2 -171.8(2) . . . . ?
C35 P2 C24 C19 -76.0(2) . . . . ?
C30 P2 C24 C19 174.0(2) . . . . ?
Ru1 P2 C24 C19 49.0(3) . . . . ?
C35 P2 C24 C23 94.6(2) . . . . ?
C30 P2 C24 C23 -15.4(2) . . . . ?
Ru1 P2 C24 C23 -140.44(19) . . . . ?
C23 C24 C19 C20 0.3(5) . . . . ?
P2 C24 C19 C20 171.2(3) . . . . ?
C34 C35 C36 C31 -2.8(4) . . . . ?
P2 C35 C36 C31 -178.34(19) . . . . ?
C33 C32 C31 C36 0.8(4) . . . . ?
C35 C36 C31 C32 1.1(4) . . . . ?
C32 C33 C34 C35 -0.9(4) . . . . ?
C36 C35 C34 C33 2.8(4) . . . . ?
P2 C35 C34 C33 178.3(2) . . . . ?
C20 C21 C22 C23 -1.2(4) . . . . ?
C24 C23 C22 C21 1.6(4) . . . . ?
C22 C21 C20 C19 0.3(5) . . . . ?
C24 C19 C20 C21 0.1(5) . . . . ?
C30 C29 C28 C27 -0.8(4) . . . . ?
C29 C28 C27 C26 0.5(4) . . . . ?
C28 C27 C26 C25 0.1(4) . . . . ?
C30 C25 C26 C27 -0.5(4) . . . . ?
C18 P1 C12 C11 -179.00(19) . . . . ?
C1 P1 C12 C11 -69.3(2) . . . . ?
Ru1 P1 C12 C11 55.7(2) . . . . ?
C18 P1 C12 C7 -4.2(2) . . . . ?
C1 P1 C12 C7 105.5(2) . . . . ?
Ru1 P1 C12 C7 -129.5(2) . . . . ?
C1 P1 C18 C13 32.4(2) . . . . ?
C12 P1 C18 C13 138.90(19) . . . . ?
Ru1 P1 C18 C13 -94.27(19) . . . . ?
C1 P1 C18 C17 -153.44(19) . . . . ?
C12 P1 C18 C17 -47.0(2) . . . . ?
Ru1 P1 C18 C17 79.9(2) . . . . ?
C17 C18 C13 C14 1.8(4) . . . . ?
P1 C18 C13 C14 175.95(18) . . . . ?
C7 C12 C11 C10 2.0(4) . . . . ?
P1 C12 C11 C10 177.1(2) . . . . ?
C38 C37 C42 C41 0.8(3) . . . . ?
C38 C37 C42 Ru1 -177.64(18) . . . . ?
C40 C41 C42 C37 1.8(4) . . . . ?
C43 C41 C42 C37 -177.9(2) . . . . ?
C40 C41 C42 Ru1 -179.60(19) . . . . ?
C43 C41 C42 Ru1 0.7(3) . . . . ?
N4 Ru1 C42 C37 176.7(2) . . . . ?
Cl1 Ru1 C42 C37 1.8(2) . . . . ?
P1 Ru1 C42 C37 85.5(2) . . . . ?
P2 Ru1 C42 C37 -91.5(2) . . . . ?
N4 Ru1 C42 C41 -1.72(17) . . . . ?
Cl1 Ru1 C42 C41 -176.65(17) . . . . ?
P1 Ru1 C42 C41 -92.92(17) . . . . ?
P2 Ru1 C42 C41 90.09(17) . . . . ?
C15 C16 C17 C18 1.6(4) . . . . ?
C13 C18 C17 C16 -2.3(4) . . . . ?
P1 C18 C17 C16 -176.40(19) . . . . ?
C11 C12 C7 C8 -1.9(4) . . . . ?
P1 C12 C7 C8 -176.54(19) . . . . ?
C17 C16 C15 C14 -0.5(4) . . . . ?
C16 C15 C14 C13 0.0(4) . . . . ?
C18 C13 C14 C15 -0.6(4) . . . . ?
C42 C37 C38 C39 -3.0(4) . . . . ?
C42 C37 C38 N1 174.3(2) . . . . ?
O2 N1 C38 C37 -2.7(3) . . . . ?
O1 N1 C38 C37 178.1(2) . . . . ?
O2 N1 C38 C39 174.9(2) . . . . ?
O1 N1 C38 C39 -4.3(3) . . . . ?
C42 C41 C40 C39 -2.2(4) . . . . ?
C43 C41 C40 C39 177.5(2) . . . . ?
C12 C7 C8 C9 0.4(4) . . . . ?
C37 C38 C39 C40 2.7(4) . . . . ?
N1 C38 C39 C40 -174.7(2) . . . . ?
C41 C40 C39 C38 0.0(4) . . . . ?
C7 C8 C9 C10 1.2(4) . . . . ?
C8 C9 C10 C11 -1.1(4) . . . . ?
C12 C11 C10 C9 -0.5(4) . . . . ?
C18 P1 C1 C6 -134.0(2) . . . . ?
C12 P1 C1 C6 114.5(2) . . . . ?
Ru1 P1 C1 C6 -9.7(2) . . . . ?
C18 P1 C1 C2 49.9(2) . . . . ?
C12 P1 C1 C2 -61.6(2) . . . . ?
Ru1 P1 C1 C2 174.26(16) . . . . ?
C2 C1 C6 C5 0.6(4) . . . . ?
P1 C1 C6 C5 -175.4(2) . . . . ?
C6 C1 C2 C3 0.3(4) . . . . ?
P1 C1 C2 C3 176.6(2) . . . . ?
C5 C4 C3 C2 0.1(4) . . . . ?
C1 C2 C3 C4 -0.6(4) . . . . ?
C3 C4 C5 C6 0.7(4) . . . . ?
C1 C6 C5 C4 -1.1(4) . . . . ?
O3 N2 C49 C44 0.9(4) . . . . ?
O4 N2 C49 C44 -178.6(2) . . . . ?
O3 N2 C49 C48 -178.2(2) . . . . ?
O4 N2 C49 C48 2.2(4) . . . . ?
C48 C49 C44 O6 -177.6(2) . . . . ?
N2 C49 C44 O6 3.2(4) . . . . ?
C48 C49 C44 C45 1.8(4) . . . . ?
N2 C49 C44 C45 -177.3(2) . . . . ?
C44 C49 C48 C47 -0.5(4) . . . . ?
N2 C49 C48 C47 178.7(2) . . . . ?
C47 C46 C45 C44 -1.0(4) . . . . ?
C47 C46 C45 N4 177.2(2) . . . . ?
C49 C44 C45 C46 -1.1(4) . . . . ?
O6 C44 C45 C46 178.5(2) . . . . ?
C49 C44 C45 N4 -179.7(2) . . . . ?
O6 C44 C45 N4 -0.1(3) . . . . ?
C45 C46 C47 C48 2.3(4) . . . . ?
C45 C46 C47 C50 -175.3(2) . . . . ?
C49 C48 C47 C46 -1.6(4) . . . . ?
C49 C48 C47 C50 175.9(2) . . . . ?
C40 C41 C43 N4 -178.1(2) . . . . ?
C42 C41 C43 N4 1.6(3) . . . . ?
C40 C41 C43 O6 2.5(4) . . . . ?
C42 C41 C43 O6 -177.8(2) . . . . ?
O6 C43 N4 C45 -1.1(3) . . . . ?
C41 C43 N4 C45 179.5(2) . . . . ?
O6 C43 N4 Ru1 176.35(15) . . . . ?
C41 C43 N4 Ru1 -3.1(3) . . . . ?
C46 C45 N4 C43 -177.7(3) . . . . ?
C44 C45 N4 C43 0.7(3) . . . . ?
C46 C45 N4 Ru1 5.9(4) . . . . ?
C44 C45 N4 Ru1 -175.67(18) . . . . ?
N3 Ru1 N4 C43 -174.33(17) . . . . ?
C42 Ru1 N4 C43 2.53(17) . . . . ?
Cl1 Ru1 N4 C43 28.5(4) . . . . ?
P1 Ru1 N4 C43 89.20(17) . . . . ?
P2 Ru1 N4 C43 -78.53(17) . . . . ?
N3 Ru1 N4 C45 1.8(2) . . . . ?
C42 Ru1 N4 C45 178.7(3) . . . . ?
Cl1 Ru1 N4 C45 -155.3(2) . . . . ?
P1 Ru1 N4 C45 -94.6(2) . . . . ?
P2 Ru1 N4 C45 97.6(2) . . . . ?
N4 C43 O6 C44 1.0(3) . . . . ?
C41 C43 O6 C44 -179.6(2) . . . . ?
C49 C44 O6 C43 179.1(3) . . . . ?
C45 C44 O6 C43 -0.4(2) . . . . ?
